data_4101241
loop_
_publ_author_name
'Jason B. Benedict'
'Dawn E. Cohen'
'Scott Lovell'
'Andrew L. Rohl'
'Bart Kahr'

_publ_section_title
;
'What is syncrystallization? States of the pH indicator methyl red
in crystals of phthalic acid'
;
_journal_name_full 'Journal of the American Chemical Society'
_journal_paper_doi 10.1021/ja0601181
_journal_year 2006
_chemical_formula_moiety 'C15 H15 N3 O2'
_chemical_formula_sum 'C15 H15 N3 O2'
_chemical_formula_weight 269.30
_chemical_name_common 'methyl red'
_space_group_IT_number 2
_space_group_name_Hall '-P 1'
_space_group_name_H-M_alt 'P -1'
_symmetry_cell_setting triclinic
_symmetry_Int_Tables_number 2
_symmetry_space_group_name_Hall '-P 1'
_symmetry_space_group_name_H-M 'P -1'
_cell_angle_alpha 92.478(3)
_cell_angle_beta 110.281(3)
_cell_angle_gamma 113.705(3)
_cell_formula_units_Z 2
_cell_length_a 8.2370(5)
_cell_length_b 8.4990(6)
_cell_length_c 11.2110(10)
_cell_measurement_temperature 130(2)
_cell_volume 658.66(9)
_diffrn_ambient_temperature 130(2)
_exptl_crystal_density_diffrn 1.358
_cod_database_code 4101241

loop_
_symmetry_equiv_pos_as_xyz
'x, y, z'
'-x, -y, -z'

loop_
_atom_site_label
_atom_site_type_symbol
_atom_site_fract_x
_atom_site_fract_y
_atom_site_fract_z
_atom_site_U_iso_or_equiv
_atom_site_adp_type
_atom_site_occupancy
_atom_site_symmetry_multiplicity
_atom_site_calc_flag
_atom_site_refinement_flags
_atom_site_disorder_assembly
_atom_site_disorder_group
O1 O 0.2489(2) 0.4723(2) 0.64239(16) 0.0450(5) Uani 1 1 d . . .
H1 H 0.2039 0.3884 0.5795 0.068 Uiso 1 1 calc R . .
O2 O 0.5284(2) 0.6368(2) 0.80482(17) 0.0520(5) Uani 1 1 d . . .
N1 N 0.2280(3) 0.2321(2) 0.48019(18) 0.0357(5) Uani 1 1 d . . .
N2 N 0.1452(3) 0.0952(2) 0.38920(18) 0.0385(5) Uani 1 1 d . . .
N3 N -0.6380(3) -0.1727(3) 0.07652(19) 0.0439(6) Uani 1 1 d . . .
C1 C 0.4368(4) 0.5216(3) 0.7072(2) 0.0400(6) Uani 1 1 d . . .
C2 C 0.5303(3) 0.4310(3) 0.6557(2) 0.0336(6) Uani 1 1 d . . .
C3 C 0.7292(3) 0.4945(3) 0.7216(2) 0.0386(6) Uani 1 1 d . . .
H3 H 0.7983 0.5925 0.7929 0.046 Uiso 1 1 calc R . .
C4 C 0.8274(3) 0.4161(3) 0.6842(2) 0.0405(6) Uani 1 1 d . . .
H4 H 0.9634 0.4608 0.7293 0.049 Uiso 1 1 calc R . .
C5 C 0.7269(4) 0.2722(3) 0.5809(2) 0.0416(6) Uani 1 1 d . . .
H5 H 0.7933 0.2159 0.5568 0.050 Uiso 1 1 calc R . .
C6 C 0.5311(3) 0.2110(3) 0.5134(2) 0.0391(6) Uani 1 1 d . . .
H6 H 0.4639 0.1147 0.4409 0.047 Uiso 1 1 calc R . .
C7 C 0.4295(3) 0.2879(3) 0.5495(2) 0.0332(6) Uani 1 1 d . . .
C8 C -0.0492(3) 0.0409(3) 0.3137(2) 0.0344(6) Uani 1 1 d . . .
C9 C -0.1423(3) -0.1179(3) 0.2227(2) 0.0396(6) Uani 1 1 d . . .
H9 H -0.0700 -0.1788 0.2162 0.048 Uiso 1 1 calc R . .
C10 C -0.3344(4) -0.1885(3) 0.1428(2) 0.0407(6) Uani 1 1 d . . .
H10 H -0.3926 -0.2956 0.0811 0.049 Uiso 1 1 calc R . .
C11 C -0.4463(3) -0.1025(3) 0.1517(2) 0.0367(6) Uani 1 1 d . . .
C12 C -0.3504(3) 0.0616(3) 0.2408(2) 0.0377(6) Uani 1 1 d . . .
H12 H -0.4210 0.1247 0.2462 0.045 Uiso 1 1 calc R . .
C13 C -0.1587(3) 0.1303(3) 0.3186(2) 0.0387(6) Uani 1 1 d . . .
H13 H -0.0979 0.2406 0.3772 0.046 Uiso 1 1 calc R . .
C14 C -0.7369(4) -0.3422(3) -0.0139(2) 0.0522(7) Uani 1 1 d . . .
H14A H -0.6828 -0.3343 -0.0800 0.078 Uiso 1 1 calc R . .
H14B H -0.8750 -0.3742 -0.0563 0.078 Uiso 1 1 calc R . .
H14C H -0.7192 -0.4320 0.0337 0.078 Uiso 1 1 calc R . .
C15 C -0.7559(4) -0.0887(4) 0.0905(3) 0.0533(7) Uani 1 1 d . . .
H15A H -0.7573 -0.0877 0.1776 0.080 Uiso 1 1 calc R . .
H15B H -0.8882 -0.1544 0.0249 0.080 Uiso 1 1 calc R . .
H15C H -0.7013 0.0323 0.0786 0.080 Uiso 1 1 calc R . .

loop_
_atom_site_aniso_label
_atom_site_aniso_U_11
_atom_site_aniso_U_22
_atom_site_aniso_U_33
_atom_site_aniso_U_23
_atom_site_aniso_U_13
_atom_site_aniso_U_12
O1 0.0410(11) 0.0458(11) 0.0477(11) 0.0044(8) 0.0139(9) 0.0224(9)
O2 0.0508(12) 0.0488(11) 0.0505(11) -0.0064(9) 0.0124(10) 0.0248(9)
N1 0.0341(12) 0.0343(11) 0.0369(11) 0.0083(9) 0.0118(10) 0.0154(9)
N2 0.0365(13) 0.0334(11) 0.0422(12) 0.0064(10) 0.0152(10) 0.0128(10)
N3 0.0355(13) 0.0462(12) 0.0424(12) 0.0026(10) 0.0121(10) 0.0145(10)
C1 0.0423(16) 0.0330(14) 0.0452(15) 0.0096(12) 0.0163(13) 0.0180(12)
C2 0.0335(15) 0.0287(12) 0.0367(13) 0.0054(10) 0.0126(12) 0.0133(11)
C3 0.0365(15) 0.0362(14) 0.0382(14) 0.0049(11) 0.0121(12) 0.0144(11)
C4 0.0306(15) 0.0448(15) 0.0431(15) 0.0093(12) 0.0135(12) 0.0150(12)
C5 0.0391(16) 0.0450(14) 0.0425(14) 0.0049(12) 0.0148(12) 0.0222(12)
C6 0.0378(16) 0.0402(14) 0.0386(14) 0.0038(11) 0.0135(12) 0.0185(12)
C7 0.0321(15) 0.0341(13) 0.0336(13) 0.0103(10) 0.0134(11) 0.0144(11)
C8 0.0285(14) 0.0363(13) 0.0344(13) 0.0067(11) 0.0108(11) 0.0123(11)
C9 0.0396(16) 0.0357(14) 0.0440(15) 0.0051(11) 0.0184(13) 0.0160(12)
C10 0.0387(16) 0.0378(14) 0.0397(14) 0.0030(11) 0.0136(12) 0.0136(12)
C11 0.0302(14) 0.0383(13) 0.0375(14) 0.0100(11) 0.0123(12) 0.0122(11)
C12 0.0342(15) 0.0378(14) 0.0415(14) 0.0084(11) 0.0137(12) 0.0174(11)
C13 0.0376(15) 0.0340(14) 0.0418(15) 0.0030(11) 0.0167(12) 0.0130(12)
C14 0.0380(16) 0.0584(17) 0.0412(15) -0.0017(13) 0.0097(13) 0.0098(13)
C15 0.0393(16) 0.0622(18) 0.0599(18) 0.0130(14) 0.0166(14) 0.0265(14)

loop_
_geom_bond_atom_site_label_1
_geom_bond_atom_site_label_2
_geom_bond_distance
_geom_bond_site_symmetry_2
_geom_bond_publ_flag
O1 C1 1.331(3) . ?
O1 H1 0.8400 . ?
O2 C1 1.211(3) . ?
N1 N2 1.279(2) . ?
N1 C7 1.423(3) . ?
N2 C8 1.388(3) . ?
N3 C11 1.356(3) . ?
N3 C14 1.457(3) . ?
N3 C15 1.459(3) . ?
C1 C2 1.505(3) . ?
C2 C3 1.392(3) . ?
C2 C7 1.402(3) . ?
C3 C4 1.385(3) . ?
C3 H3 0.9500 . ?
C4 C5 1.386(3) . ?
C4 H4 0.9500 . ?
C5 C6 1.375(3) . ?
C5 H5 0.9500 . ?
C6 C7 1.393(3) . ?
C6 H6 0.9500 . ?
C8 C9 1.399(3) . ?
C8 C13 1.406(3) . ?
C9 C10 1.369(3) . ?
C9 H9 0.9500 . ?
C10 C11 1.411(3) . ?
C10 H10 0.9500 . ?
C11 C12 1.419(3) . ?
C12 C13 1.362(3) . ?
C12 H12 0.9500 . ?
C13 H13 0.9500 . ?
C14 H14A 0.9800 . ?
C14 H14B 0.9800 . ?
C14 H14C 0.9800 . ?
C15 H15A 0.9800 . ?
C15 H15B 0.9800 . ?
C15 H15C 0.9800 . ?

loop_
_cod_related_entry_id
_cod_related_entry_database
_cod_related_entry_code
1 ChemSpider 9881
